data_1556751
loop_
_publ_author_name
'Eikeland, Espen'
'Blichfeld, Anders B.'
'Borup, Kasper A.'
'Zhao, Kunpeng'
'Overgaard, Jacob'
'Shi, Xun'
'Chen, Lidong'
'Iversen, Bo B.'

_publ_section_title
;
 Crystal structure across the \b to \a phase transition in thermoelectric
 Cu<sub>2-<i>x</i></sub> Se.
;
_journal_coeditor_code LC5071SUP1
_journal_issue 'Pt 4'
_journal_name_full IUCrJ
_journal_page_first 476
_journal_page_last 485
_journal_paper_doi 10.1107/S2052252517005553
_journal_volume 4
_journal_year 2017
_chemical_formula_moiety '0.33(Cu5.82 Se3)'
_chemical_formula_sum 'Cu1.95 Se'
_chemical_formula_weight 202.86
_space_group_crystal_system trigonal
_space_group_IT_number 166
_space_group_name_Hall '-R 3 2"'
_space_group_name_H-M_alt 'R -3 m :H'
_audit_creation_date 2017-01-24
_audit_creation_method
;
Olex2 1.2
(compiled 2017.01.04 svn.r3372 for OlexSys, GUI svn.r5292)
;
_cell_angle_alpha 90
_cell_angle_beta 90
_cell_angle_gamma 120
_cell_formula_units_Z 6
_cell_length_a 4.1327(7)
_cell_length_b 4.1327(7)
_cell_length_c 20.281(5)
_cell_measurement_reflns_used 330
_cell_measurement_temperature 372.00(10)
_cell_measurement_theta_max 27.0650
_cell_measurement_theta_min 2.9690
_cell_volume 299.98(10)
_computing_cell_refinement 'CrysAlisPro 1.171.38.41 (Rigaku OD, 2015)'
_computing_data_collection 'CrysAlisPro 1.171.38.41 (Rigaku OD, 2015)'
_computing_data_reduction 'CrysAlisPro 1.171.38.41 (Rigaku OD, 2015)'
_computing_molecular_graphics 'Olex2 (Dolomanov et al., 2009)'
_computing_publication_material 'Olex2 (Dolomanov et al., 2009)'
_computing_structure_refinement 'ShelXL (Sheldrick, 2015)'
_computing_structure_solution 'ShelXT (Sheldrick, 2015)'
_diffrn_ambient_temperature 372.00(10)
_diffrn_detector_area_resol_mean 10.3590
_diffrn_detector_type Atlas
_diffrn_measured_fraction_theta_full 1.000
_diffrn_measured_fraction_theta_max 1.000
_diffrn_measurement_details
;
List of Runs (angles in degrees, time in seconds):

  # Type    Start    End  Width  t~exp~   \w     \q     \k     \f   Frames
--------------------------------------------------------------------------
  1  \w    -28.00 109.00   1.00   70.00    --   18.69  38.00 -60.00  137
  2  \w    -61.00  72.00   1.00   70.00    --  -19.62  57.00-150.00  133
  3  \w    -82.00  62.00   1.00   70.00    --   18.69 -77.00 -30.00  144
  4  \w     34.00  77.00   1.00   70.00    --   18.69-178.00-180.00   43
  5  \w     35.00  82.00   1.00   70.00    --  -19.62 178.00 150.00   47
  6  \w    -20.00 -14.00   1.00   70.00    --  -19.62 -99.00  30.00    6
;
_diffrn_measurement_device 'four-circle diffractometer'
_diffrn_measurement_device_type 'SuperNova, Single source at offset, Atlas'
_diffrn_measurement_method '\w scans'
_diffrn_radiation_type MoK\a
_diffrn_radiation_wavelength 0.71073
_diffrn_reflns_av_R_equivalents 0.0565
_diffrn_reflns_av_unetI/netI 0.0232
_diffrn_reflns_Laue_measured_fraction_full 1.000
_diffrn_reflns_Laue_measured_fraction_max 1.000
_diffrn_reflns_limit_h_max 5
_diffrn_reflns_limit_h_min -5
_diffrn_reflns_limit_k_max 5
_diffrn_reflns_limit_k_min -5
_diffrn_reflns_limit_l_max 24
_diffrn_reflns_limit_l_min -24
_diffrn_reflns_number 924
_diffrn_reflns_point_group_measured_fraction_full 1.000
_diffrn_reflns_point_group_measured_fraction_max 1.000
_diffrn_reflns_theta_full 25.242
_diffrn_reflns_theta_max 26.205
_diffrn_reflns_theta_min 3.013
_exptl_absorpt_coefficient_mu 38.425
_exptl_absorpt_correction_T_max 1.00000
_exptl_absorpt_correction_T_min 0.27000
_exptl_absorpt_correction_type multi-scan
_exptl_absorpt_process_details
;
CrysAlisPro 1.171.38.41 (Rigaku Oxford Diffraction, 2015)
Empirical absorption correction using spherical harmonics,
 implemented in SCALE3 ABSPACK scaling algorithm.
;
_exptl_crystal_density_diffrn 6.738
_exptl_crystal_description irregular
_exptl_crystal_F_000 543
_exptl_crystal_size_max 0.0908
_exptl_crystal_size_mid 0.0493
_exptl_crystal_size_min 0.0167
_refine_diff_density_max 2.274
_refine_diff_density_min -2.360
_refine_diff_density_rms 0.541
_refine_ls_extinction_method none
_refine_ls_goodness_of_fit_ref 1.429
_refine_ls_hydrogen_treatment undef
_refine_ls_matrix_type full
_refine_ls_number_parameters 19
_refine_ls_number_reflns 102
_refine_ls_number_restraints 1
_refine_ls_restrained_S_all 1.426
_refine_ls_R_factor_all 0.1009
_refine_ls_R_factor_gt 0.0995
_refine_ls_shift/su_max 0.000
_refine_ls_shift/su_mean 0.000
_refine_ls_structure_factor_coef Fsqd
_refine_ls_weighting_details 'w=1/[\s^2^(Fo^2^)+(0.2000P)^2^] where P=(Fo^2^+2Fc^2^)/3'
_refine_ls_weighting_scheme calc
_refine_ls_wR_factor_gt 0.2864
_refine_ls_wR_factor_ref 0.2875
_reflns_Friedel_coverage 0.000
_reflns_number_gt 96
_reflns_number_total 102
_reflns_threshold_expression 'I > 2\s(I)'
_cod_data_source_file lc5071.cif
_cod_data_source_block Cu1p95Se_CVT1_372K
_cod_original_cell_volume 299.98(13)
_cod_original_sg_symbol_H-M 'R -3 m'
_cod_database_code 1556751
_shelx_shelxl_version_number 2014/7
_shelx_space_group_comment
;
The symmetry employed for this shelxl refinement is uniquely defined
by the following loop, which should always be used as a source of
symmetry information in preference to the above space-group names.
They are only intended as comments.
;
_shelx_estimated_absorpt_t_max 0.566
_shelx_estimated_absorpt_t_min 0.128
_olex2_refinement_description
;
1. Others
 1*[Sof(Cu1A)]+1*[Sof(Cu1B)]+3*[Sof(Cu2)]=1.95 with esd of 0.01
 Fixed X: Se1(0.333301) Cu1B(0.6667) Cu1A(0.6667)
 Fixed Y: Se1(0.6667) Cu1B(0.333301) Cu1A(0.333301)
;

loop_
_space_group_symop_operation_xyz
'x, y, z'
'-y, x-y, z'
'-x+y, -x, z'
'x-y, -y, -z'
'-x, -x+y, -z'
'y, x, -z'
'x+2/3, y+1/3, z+1/3'
'-y+2/3, x-y+1/3, z+1/3'
'-x+y+2/3, -x+1/3, z+1/3'
'x-y+2/3, -y+1/3, -z+1/3'
'-x+2/3, -x+y+1/3, -z+1/3'
'y+2/3, x+1/3, -z+1/3'
'x+1/3, y+2/3, z+2/3'
'-y+1/3, x-y+2/3, z+2/3'
'-x+y+1/3, -x+2/3, z+2/3'
'x-y+1/3, -y+2/3, -z+2/3'
'-x+1/3, -x+y+2/3, -z+2/3'
'y+1/3, x+2/3, -z+2/3'
'-x, -y, -z'
'y, -x+y, -z'
'x-y, x, -z'
'-x+y, y, z'
'x, x-y, z'
'-y, -x, z'
'-x+2/3, -y+1/3, -z+1/3'
'y+2/3, -x+y+1/3, -z+1/3'
'x-y+2/3, x+1/3, -z+1/3'
'-x+y+2/3, y+1/3, z+1/3'
'x+2/3, x-y+1/3, z+1/3'
'-y+2/3, -x+1/3, z+1/3'
'-x+1/3, -y+2/3, -z+2/3'
'y+1/3, -x+y+2/3, -z+2/3'
'x-y+1/3, x+2/3, -z+2/3'
'-x+y+1/3, y+2/3, z+2/3'
'x+1/3, x-y+2/3, z+2/3'
'-y+1/3, -x+2/3, z+2/3'

loop_
_atom_site_label
_atom_site_type_symbol
_atom_site_fract_x
_atom_site_fract_y
_atom_site_fract_z
_atom_site_U_iso_or_equiv
_atom_site_adp_type
_atom_site_occupancy
_atom_site_site_symmetry_order
_atom_site_calc_flag
_atom_site_refinement_flags_posn
_atom_site_refinement_flags_adp
_atom_site_refinement_flags_occupancy
_atom_site_disorder_assembly
_atom_site_disorder_group
Se1 Se 0.3333 0.6667 0.42007(13) 0.044(2) Uani 1 6 d S T P . .
Cu1B Cu 0.6667 0.3333 0.411(3) 0.106(17) Uani 0.36(4) 6 d S T P A 3
Cu2 Cu 0.381(3) 0.762(6) 0.2995(7) 0.112(8) Uani 0.329(5) 2 d S T P A 4
Cu1A Cu 0.6667 0.3333 0.4582(11) 0.087(5) Uani 0.59(4) 6 d S T P B 2

loop_
_atom_site_aniso_label
_atom_site_aniso_U_11
_atom_site_aniso_U_22
_atom_site_aniso_U_33
_atom_site_aniso_U_23
_atom_site_aniso_U_13
_atom_site_aniso_U_12
Se1 0.039(2) 0.039(2) 0.055(3) 0.000 0.000 0.0193(11)
Cu1B 0.047(5) 0.047(5) 0.22(5) 0.000 0.000 0.024(3)
Cu2 0.098(7) 0.129(18) 0.119(8) 0.054(10) 0.027(5) 0.065(9)
Cu1A 0.090(7) 0.090(7) 0.082(10) 0.000 0.000 0.045(3)

loop_
_atom_type_symbol
_atom_type_description
_atom_type_scat_dispersion_real
_atom_type_scat_dispersion_imag
_atom_type_scat_source
Cu Cu 0.3200 1.2650 'International Tables Vol C Tables 4.2.6.8 and 6.1.1.4'
Se Se -0.0930 2.2260 'International Tables Vol C Tables 4.2.6.8 and 6.1.1.4'

loop_
_geom_angle_atom_site_label_1
_geom_angle_atom_site_label_2
_geom_angle_atom_site_label_3
_geom_angle
_geom_angle_site_symmetry_1
_geom_angle_site_symmetry_3
Cu1B Se1 Cu1B 119.4(4) 1_565 1_455
Cu1B Se1 Cu1B 119.3(4) 1_565 .
Cu1B Se1 Cu1B 119.3(4) 1_455 .
Cu2 Se1 Cu2 61.6(4) . 31_665
Cu2 Se1 Cu2 61.6(4) 3_565 33_545
Cu2 Se1 Cu2 91.2(9) 32_455 33_655
Cu2 Se1 Cu2 13.6(8) 33_655 31_665
Cu2 Se1 Cu2 13.7(8) . 2_665
Cu2 Se1 Cu2 72.2(4) . 33_545
Cu2 Se1 Cu2 13.7(8) . 3_565
Cu2 Se1 Cu2 91.2(9) 31_565 33_545
Cu2 Se1 Cu2 13.7(8) 2_665 3_565
Cu2 Se1 Cu2 102.6(4) 32_455 31_665
Cu2 Se1 Cu2 59.7(5) . 32_455
Cu2 Se1 Cu2 61.6(4) 3_565 33_655
Cu2 Se1 Cu2 61.6(4) 2_665 32_455
Cu2 Se1 Cu2 102.6(4) 31_565 33_655
Cu2 Se1 Cu2 72.2(4) 3_565 32_455
Cu2 Se1 Cu2 59.7(5) 2_665 33_545
Cu2 Se1 Cu2 61.6(4) . 31_565
Cu2 Se1 Cu2 102.6(4) 32_455 33_545
Cu2 Se1 Cu2 59.7(5) 2_665 31_565
Cu2 Se1 Cu2 112.9(6) 33_655 33_545
Cu2 Se1 Cu2 72.2(4) 3_565 31_565
Cu2 Se1 Cu2 59.7(5) 3_565 31_665
Cu2 Se1 Cu2 13.6(8) 32_455 31_565
Cu2 Se1 Cu2 112.9(6) 31_565 31_665
Cu2 Se1 Cu2 59.7(5) . 33_655
Cu2 Se1 Cu2 102.6(4) 33_545 31_665
Cu2 Se1 Cu2 72.2(4) 2_665 33_655
Cu2 Se1 Cu2 72.2(4) 2_665 31_665
Se1 Cu1B Se1 119.4(4) 1_655 1_545
Se1 Cu1B Se1 119.3(4) 1_655 .
Se1 Cu1B Se1 119.3(4) 1_545 .
Se1 Cu2 Se1 118.4(4) . 31_565
Se1 Cu2 Se1 118.4(4) . 31_665
Se1 Cu2 Se1 112.9(6) 31_565 31_665
Se1 Cu2 Cu2 53.7(2) 31_565 33
Se1 Cu2 Cu2 59.0(4) 31_665 31_665
Se1 Cu2 Cu2 126.11(10) 31_565 32_445
Se1 Cu2 Cu2 54.1(5) . 33_545
Se1 Cu2 Cu2 65.3(6) . 33
Se1 Cu2 Cu2 126.10(10) 31_665 33_545
Se1 Cu2 Cu2 139.3(7) 31_665 33
Se1 Cu2 Cu2 59.4(5) . 31_565
Se1 Cu2 Cu2 114.9(7) 31_565 33_545
Se1 Cu2 Cu2 147.6(13) 31_665 31_565
Se1 Cu2 Cu2 54.1(5) . 32_445
Se1 Cu2 Cu2 59.4(5) . 31_665
Se1 Cu2 Cu2 114.9(7) 31_665 32_445
Se1 Cu2 Cu2 147.6(13) 31_565 31_665
Se1 Cu2 Cu2 59.0(4) 31_565 31_565
Cu2 Cu2 Se1 59.9(5) 33_655 31_665
Cu2 Cu2 Se1 134.2(4) 32_455 31_665
Cu2 Cu2 Se1 59.9(5) 32_455 31_565
Cu2 Cu2 Se1 83.1(4) 2_665 .
Cu2 Cu2 Se1 83.2(4) 3_565 31_665
Cu2 Cu2 Se1 83.2(4) 3_565 .
Cu2 Cu2 Se1 134.2(4) 33_655 31_565
Cu2 Cu2 Se1 60.4(6) 32_455 .
Cu2 Cu2 Se1 135.6(4) 2_665 31_665
Cu2 Cu2 Se1 83.2(4) 2_665 31_565
Cu2 Cu2 Se1 135.6(4) 3_565 31_565
Cu2 Cu2 Se1 60.4(6) 33_655 .
Cu2 Cu2 Cu2 11.6(6) 33_545 32_445
Cu2 Cu2 Cu2 80.8(11) 31_665 32_445
Cu2 Cu2 Cu2 44.9(3) 2_665 32_445
Cu2 Cu2 Cu2 92.0(8) 32_455 33_655
Cu2 Cu2 Cu2 136.0(4) 2_665 33_655
Cu2 Cu2 Cu2 90.000(13) 2_665 32_455
Cu2 Cu2 Cu2 60.001(3) 2_665 3_565
Cu2 Cu2 Cu2 136.0(4) 3_565 32_455
Cu2 Cu2 Cu2 13.5(9) 32_455 31_565
Cu2 Cu2 Cu2 109.4(11) 31_565 31_665
Cu2 Cu2 Cu2 90.3(8) 31_665 33_545
Cu2 Cu2 Cu2 84.2(3) 2_665 33
Cu2 Cu2 Cu2 100.1(8) 32_455 32_445
Cu2 Cu2 Cu2 135.1(3) 3_565 33
Cu2 Cu2 Cu2 76.5(9) 3_565 31_665
Cu2 Cu2 Cu2 8.1(5) 32_455 33
Cu2 Cu2 Cu2 100.1(8) 33_655 33_545
Cu2 Cu2 Cu2 100.1(8) 33_655 33
Cu2 Cu2 Cu2 101.6(9) 33_655 31_565
Cu2 Cu2 Cu2 76.5(9) 2_665 31_565
Cu2 Cu2 Cu2 90.00(2) 3_565 33_655
Cu2 Cu2 Cu2 99.7(6) 33 32_445
Cu2 Cu2 Cu2 90.3(7) 33 33_545
Cu2 Cu2 Cu2 125.7(9) 3_565 31_565
Cu2 Cu2 Cu2 35.9(5) 3_565 32_445
Cu2 Cu2 Cu2 9.4(6) 31_565 33
Cu2 Cu2 Cu2 91.7(7) 33_655 32_445
Cu2 Cu2 Cu2 109.6(11) 31_665 33
Cu2 Cu2 Cu2 125.7(9) 2_665 31_665
Cu2 Cu2 Cu2 35.9(5) 2_665 33_545
Cu2 Cu2 Cu2 90.3(7) 31_565 32_445
Cu2 Cu2 Cu2 44.9(3) 3_565 33_545
Cu2 Cu2 Cu2 101.6(9) 32_455 31_665
Cu2 Cu2 Cu2 91.7(7) 32_455 33_545
Cu2 Cu2 Cu2 13.5(9) 33_655 31_665
Cu2 Cu2 Cu2 80.8(11) 31_565 33_545
Se1 Cu1A Se1 108.0(5) 19_666 1_655
Se1 Cu1A Se1 110.9(5) 1_655 .
Se1 Cu1A Se1 108.0(5) 19_666 .
Se1 Cu1A Se1 108.0(5) 19_666 1_545
Se1 Cu1A Se1 110.9(5) 1_655 1_545
Se1 Cu1A Se1 110.9(5) 1_545 .
Se1 Cu1A Cu1A 124.5(3) . 19_656
Se1 Cu1A Cu1A 124.5(3) 1_655 19_656
Se1 Cu1A Cu1A 124.5(3) . 19_766
Se1 Cu1A Cu1A 124.5(3) 1_655 19_666
Se1 Cu1A Cu1A 53.4(2) 1_545 19_656
Se1 Cu1A Cu1A 53.3(2) . 19_666
Se1 Cu1A Cu1A 54.6(7) 19_666 19_666
Se1 Cu1A Cu1A 54.6(7) 19_666 19_766
Se1 Cu1A Cu1A 124.5(3) 1_545 19_666
Se1 Cu1A Cu1A 53.4(2) 1_655 19_766
Se1 Cu1A Cu1A 124.5(3) 1_545 19_766
Se1 Cu1A Cu1A 54.6(7) 19_666 19_656
Cu1A Cu1A Cu1A 89.8(10) 19_766 19_656
Cu1A Cu1A Cu1A 89.8(10) 19_656 19_666
Cu1A Cu1A Cu1A 89.8(10) 19_766 19_666

loop_
_geom_bond_atom_site_label_1
_geom_bond_atom_site_label_2
_geom_bond_distance
_geom_bond_site_symmetry_2
Se1 Cu1B 2.394(5) 1_565
Se1 Cu1B 2.394(5) 1_455
Se1 Cu1B 2.394(5) .
Se1 Cu2 2.480(9) 32_455
Se1 Cu2 2.468(14) 3_565
Se1 Cu2 2.480(9) 33_655
Se1 Cu2 2.480(9) 31_565
Se1 Cu2 2.468(14) .
Se1 Cu2 2.480(9) 33_545
Se1 Cu2 2.468(14) 2_665
Se1 Cu2 2.480(9) 31_665
Se1 Cu1A 2.47(2) 19_666
Cu1B Se1 2.394(5) 1_655
Cu1B Se1 2.394(5) 1_545
Cu2 Se1 2.480(9) 31_665
Cu2 Se1 2.480(9) 31_565
Cu2 Cu2 2.46(2) 33_655
Cu2 Cu2 2.532(18) 31_665
Cu2 Cu2 2.915(17) 33_545
Cu2 Cu2 2.915(17) 32_445
Cu2 Cu2 2.915(17) 33
Cu2 Cu2 0.59(3) 2_665
Cu2 Cu2 2.46(2) 32_455
Cu2 Cu2 2.532(18) 31_565
Cu2 Cu2 0.59(3) 3_565
Cu1A Se1 2.47(2) 19_666
Cu1A Se1 2.508(7) 1_655
Cu1A Se1 2.508(7) 1_545
Cu1A Cu1A 2.93(3) 19_766
Cu1A Cu1A 2.93(3) 19_666
Cu1A Cu1A 2.93(3) 19_656
